data_2241982
loop_
_publ_author_name
'Faizi, Md. Serajul Haque'
'Ahmad, Musheer'
'Kapshuk, Anatoly A.'
'Golenya, Irina A.'

_publ_section_title
;
 Crystal structure of
 (<i>E</i>)-9-({[4-(diethylamino)phenyl]imino}methyl)-2,3,6,7-tetrahydro-1<i>H</i>,5<i>H</i>-pyrido[3,2,1-<i>ij</i>]quinolin-8-ol
;
_journal_coeditor_code SU5338
_journal_issue 1
_journal_name_full 'Acta Crystallographica Section E'
_journal_page_first 38
_journal_page_last 40
_journal_paper_doi 10.1107/S2056989016019733
_journal_volume 73
_journal_year 2017
_chemical_formula_iupac 'C23 H29 N3 O'
_chemical_formula_moiety 'C23 H29 N3 O'
_chemical_formula_sum 'C23 H29 N3 O'
_chemical_formula_weight 363.49
_chemical_name_systematic
(<i>E</i>)-9-({[4-(Diethylamino)phenyl]imino}methyl)-2,3,6,7-tetrahydro-1<i>H</i>,5<i>H</i>-pyrido[3,2,1-<i>ij</i>]quinolin-8-ol
_space_group_crystal_system monoclinic
_space_group_IT_number 14
_space_group_name_Hall '-P 2ybc'
_space_group_name_H-M_alt 'P 1 21/c 1'
_symmetry_space_group_name_Hall '-P 2ybc'
_symmetry_space_group_name_H-M 'P 1 21/c 1'
_atom_sites_solution_hydrogens geom
_atom_sites_solution_primary direct
_atom_sites_solution_secondary difmap
_audit_creation_method SHELXL-2014/7
_cell_angle_alpha 90
_cell_angle_beta 97.68(3)
_cell_angle_gamma 90
_cell_formula_units_Z 4
_cell_length_a 11.565(2)
_cell_length_b 8.0504(16)
_cell_length_c 20.665(4)
_cell_measurement_reflns_used 1274
_cell_measurement_temperature 293(2)
_cell_measurement_theta_max 25.31
_cell_measurement_theta_min 2.80
_cell_volume 1906.7(6)
_computing_cell_refinement
;
SAINT (Bruker, 2005)
;
_computing_data_collection
;
APEX2 (Bruker, 2005)
;
_computing_data_reduction
;
SAINT (Bruker, 2005)
;
_computing_molecular_graphics
;
ORTEP-3 for Windows (Farrugia, 2012) and Mercury (Macrae <i>et al.</i>,
2008)
;
_computing_publication_material
;
SHELXL2014 (Sheldrick, 2015) and PLATON (Spek, 2009)
;
_computing_structure_refinement
;
SHELXL2014 (Sheldrick, 2015)
;
_computing_structure_solution
;
SHELXS97 (Sheldrick, 2008)
;
_diffrn_ambient_temperature 293(2)
_diffrn_detector_area_resol_mean 9
_diffrn_measured_fraction_theta_full 0.999
_diffrn_measured_fraction_theta_max 0.999
_diffrn_measurement_device '95mm CCD camera on \k-goniostat'
_diffrn_measurement_device_type 'Bruker APEXII CCD'
_diffrn_measurement_method '\f scans and \w scans with \k offset'
_diffrn_radiation_monochromator 'horizontally mounted graphite crystal'
_diffrn_radiation_source 'fine-focus sealed tube'
_diffrn_radiation_type MoK\a
_diffrn_radiation_wavelength 0.71073
_diffrn_reflns_av_R_equivalents 0.0766
_diffrn_reflns_limit_h_max 14
_diffrn_reflns_limit_h_min -12
_diffrn_reflns_limit_k_max 10
_diffrn_reflns_limit_k_min -10
_diffrn_reflns_limit_l_max 25
_diffrn_reflns_limit_l_min -25
_diffrn_reflns_number 15990
_diffrn_reflns_theta_full 25.242
_diffrn_reflns_theta_max 26.372
_diffrn_reflns_theta_min 2.719
_exptl_absorpt_coefficient_mu 0.078
_exptl_absorpt_correction_T_max 0.9432
_exptl_absorpt_correction_T_min 0.8944
_exptl_absorpt_correction_type multi-scan
_exptl_absorpt_process_details
;
(SADABS; Bruker, 2005)
;
_exptl_crystal_colour colourless
_exptl_crystal_density_diffrn 1.266
_exptl_crystal_description block
_exptl_crystal_F_000 784
_exptl_crystal_size_max 0.18
_exptl_crystal_size_mid 0.14
_exptl_crystal_size_min 0.11
_refine_diff_density_max 0.334
_refine_diff_density_min -0.245
_refine_ls_extinction_coef 0.0087(10)
_refine_ls_extinction_expression Fc^*^=kFc[1+0.001xFc^2^\l^3^/sin(2\q)]^-1/4^
_refine_ls_extinction_method
;
SHELXL2014 (Sheldrick 2015)
;
_refine_ls_goodness_of_fit_ref 1.064
_refine_ls_hydrogen_treatment constr
_refine_ls_matrix_type full
_refine_ls_number_parameters 286
_refine_ls_number_reflns 3900
_refine_ls_number_restraints 2
_refine_ls_restrained_S_all 1.068
_refine_ls_R_factor_all 0.1093
_refine_ls_R_factor_gt 0.0635
_refine_ls_shift/su_max 0.000
_refine_ls_shift/su_mean 0.000
_refine_ls_structure_factor_coef Fsqd
_refine_ls_weighting_details 'w=1/[\s^2^(Fo^2^)+(0.0313P)^2^+1.5846P] where P=(Fo^2^+2Fc^2^)/3'
_refine_ls_weighting_scheme calc
_refine_ls_wR_factor_gt 0.1292
_refine_ls_wR_factor_ref 0.1500
_reflns_number_gt 2582
_reflns_number_total 3900
_reflns_threshold_expression 'I > 2\s(I)'
_cod_data_source_file su5338sup1.cif
_cod_data_source_block I
_cod_original_cell_volume 1906.7(7)
_cod_database_code 2241982
_shelx_space_group_comment
;
The symmetry employed for this shelxl refinement is uniquely defined
by the following loop, which should always be used as a source of
symmetry information in preference to the above space-group names.
They are only intended as comments.
;

loop_
_space_group_symop_operation_xyz
'x, y, z'
'-x, y+1/2, -z+1/2'
'-x, -y, -z'
'x, -y-1/2, z-1/2'

loop_
_atom_site_type_symbol
_atom_site_label
_atom_site_fract_x
_atom_site_fract_y
_atom_site_fract_z
_atom_site_U_iso_or_equiv
_atom_site_adp_type
_atom_site_calc_flag
_atom_site_occupancy
_atom_site_disorder_assembly
_atom_site_disorder_group
N N3 0.95181(17) 0.9756(2) 0.12926(9) 0.0289(5) Uani d 1 . .
C C1 0.8227(2) 0.9508(3) 0.31028(11) 0.0267(6) Uani d 1 . .
C C2 0.9203(2) 1.0455(3) 0.30272(11) 0.0267(6) Uani d 1 . .
H H2A 0.9582 1.1033 0.3384 0.032 Uiso calc 1 . .
C C3 0.9622(2) 1.0554(3) 0.24346(11) 0.0250(5) Uani d 1 . .
H H3A 1.0274 1.1207 0.2399 0.030 Uiso calc 1 . .
C C4 0.9085(2) 0.9688(3) 0.18799(11) 0.0242(5) Uani d 1 . .
C C5 0.8084(2) 0.8765(3) 0.19602(12) 0.0287(6) Uani d 1 . .
H H5A 0.7691 0.8196 0.1606 0.034 Uiso calc 1 . .
C C6 0.7677(2) 0.8689(3) 0.25534(12) 0.0299(6) Uani d 1 . .
H H6A 0.7010 0.8069 0.2589 0.036 Uiso calc 1 . .
C C7 0.8953(2) 0.8891(3) 0.07152(11) 0.0301(6) Uani d 1 . .
H H7A 0.8613 0.7867 0.0849 0.036 Uiso calc 1 . .
H H7B 0.9537 0.8603 0.0438 0.036 Uiso calc 1 . .
C C8 0.8010(2) 0.9924(3) 0.03270(11) 0.0334(6) Uani d 1 . .
H H8A 0.7665 0.9305 -0.0047 0.050 Uiso calc 1 . .
H H8B 0.7422 1.0193 0.0596 0.050 Uiso calc 1 . .
H H8C 0.8345 1.0929 0.0185 0.050 Uiso calc 1 . .
C C9 1.0547(2) 1.0715(3) 0.12163(11) 0.0289(6) Uani d 1 . .
H H9A 1.0537 1.1734 0.1466 0.035 Uiso calc 1 . .
H H9B 1.0526 1.1015 0.0760 0.035 Uiso calc 1 . .
C C10 1.1672(2) 0.9792(3) 0.14382(12) 0.0342(6) Uani d 1 . .
H H10A 1.2325 1.0485 0.1377 0.051 Uiso calc 1 . .
H H10B 1.1708 0.9513 0.1892 0.051 Uiso calc 1 . .
H H10C 1.1697 0.8794 0.1186 0.051 Uiso calc 1 . .
O O1 0.61126(18) 0.7817(3) 0.42135(9) 0.0284(6) Uani d 0.773(3) A 1
H H1 0.6486 0.8056 0.3916 0.034 Uiso calc 0.773(3) A 1
N N1 0.5791(6) 0.9127(8) 0.6414(3) 0.0271(15) Uani d 0.773(3) A 1
N N2 0.7705(3) 0.9226(4) 0.36617(15) 0.0236(8) Uani d 0.773(3) A 1
C C11 0.8123(3) 0.9873(3) 0.42118(16) 0.0208(7) Uani d 0.773(3) A 1
H H11 0.8803 1.0502 0.4242 0.025 Uiso calc 0.773(3) A 1
C C12 0.75428(19) 0.9631(3) 0.47925(8) 0.0209(7) Uani d 0.773(3) A 1
C C13 0.65542(19) 0.8636(2) 0.47575(8) 0.0190(8) Uani d 0.773(3) A 1
C C14 0.59674(17) 0.8471(3) 0.52987(10) 0.0229(7) Uani d 0.773(3) A 1
C C15 0.6369(2) 0.9301(3) 0.58749(8) 0.0236(10) Uani d 0.773(3) A 1
C C16 0.7358(2) 1.0296(3) 0.59099(7) 0.0225(7) Uani d 0.773(3) A 1
C C17 0.79445(17) 1.0461(2) 0.53687(9) 0.0245(7) Uani d 0.773(3) A 1
H H17A 0.8606 1.1127 0.5392 0.029 Uiso calc 0.773(3) A 1
C C18 0.4822(3) 0.8028(4) 0.64386(18) 0.0275(8) Uani d 0.773(3) A 1
H H18A 0.4100 0.8642 0.6333 0.033 Uiso calc 0.773(3) A 1
H H18B 0.4845 0.7595 0.6878 0.033 Uiso calc 0.773(3) A 1
C C19 0.4846(3) 0.6604(4) 0.59677(19) 0.0279(8) Uani d 0.773(3) A 1
H H19A 0.4141 0.5946 0.5958 0.033 Uiso calc 0.773(3) A 1
H H19B 0.5511 0.5894 0.6106 0.033 Uiso calc 0.773(3) A 1
C C20 0.4932(3) 0.7308(4) 0.52849(15) 0.0260(7) Uani d 0.773(3) A 1
H H20A 0.5014 0.6401 0.4985 0.031 Uiso calc 0.773(3) A 1
H H20B 0.4221 0.7904 0.5128 0.031 Uiso calc 0.773(3) A 1
C C21 0.5959(5) 1.0430(7) 0.6951(2) 0.0239(11) Uani d 0.773(3) A 1
H H21A 0.5196 1.0810 0.7034 0.029 Uiso calc 0.773(3) A 1
H H21B 0.6333 0.9908 0.7348 0.029 Uiso calc 0.773(3) A 1
C C22 0.6643(5) 1.1862(8) 0.6814(3) 0.0324(13) Uani d 0.773(3) A 1
H H22A 0.6863 1.2493 0.7212 0.039 Uiso calc 0.773(3) A 1
H H22B 0.6186 1.2577 0.6500 0.039 Uiso calc 0.773(3) A 1
C C23 0.7737(3) 1.1264(5) 0.65402(19) 0.0279(9) Uani d 0.773(3) A 1
H H23A 0.8212 1.2208 0.6451 0.034 Uiso calc 0.773(3) A 1
H H23B 0.8197 1.0556 0.6856 0.034 Uiso calc 0.773(3) A 1
O O1A 0.8436(7) 1.0727(9) 0.5042(4) 0.034(2) Uiso d 0.227(3) A 2
H H1AA 0.8521 1.0552 0.4660 0.051 Uiso calc 0.227(3) A 2
N N1A 0.5787(18) 0.935(3) 0.6525(10) 0.009(4) Uiso d 0.227(3) A 2
N N2A 0.8007(11) 0.9666(15) 0.3807(6) 0.023(3) Uiso d 0.227(3) A 2
C C11A 0.7106(9) 0.8852(13) 0.4005(5) 0.025(2) Uiso d 0.227(3) A 2
H H11A 0.6618 0.8214 0.3709 0.030 Uiso calc 0.227(3) A 2
C C12A 0.6880(9) 0.8961(12) 0.4695(3) 0.028(4) Uiso d 0.227(3) A 2
C C13A 0.7477(7) 0.9960(11) 0.5177(5) 0.025(3) Uiso d 0.227(3) A 2
C C14A 0.7114(9) 1.0041(14) 0.5791(4) 0.046(5) Uiso d 0.227(3) A 2
C C15A 0.6155(9) 0.9122(15) 0.5923(3) 0.022(3) Uiso d 0.227(3) A 2
C C16A 0.5559(7) 0.8122(11) 0.5440(4) 0.017(3) Uiso d 0.227(3) A 2
C C17A 0.5922(8) 0.8041(10) 0.4826(3) 0.031(3) Uiso d 0.227(3) A 2
H H17B 0.5523 0.7372 0.4504 0.038 Uiso calc 0.227(3) A 2
C C18A 0.4874(14) 0.8190(19) 0.6734(7) 0.038(4) Uiso d 0.227(3) A 2
H H18C 0.5076 0.7940 0.7195 0.046 Uiso calc 0.227(3) A 2
H H18D 0.4126 0.8753 0.6680 0.046 Uiso calc 0.227(3) A 2
C C19A 0.4757(11) 0.6612(15) 0.6364(6) 0.031(3) Uiso d 0.227(3) A 2
H H19C 0.4114 0.5969 0.6490 0.038 Uiso calc 0.227(3) A 2
H H19D 0.5465 0.5963 0.6460 0.038 Uiso calc 0.227(3) A 2
C C20A 0.4527(11) 0.7013(15) 0.5615(7) 0.027(3) Uiso d 0.227(3) A 2
H H20C 0.3793 0.7599 0.5513 0.033 Uiso calc 0.227(3) A 2
H H20D 0.4486 0.5992 0.5364 0.033 Uiso calc 0.227(3) A 2
C C21A 0.607(4) 1.042(6) 0.694(2) 0.131(15) Uiso d 0.227(3) A 2
H H21C 0.6512 0.9897 0.7323 0.157 Uiso calc 0.227(3) A 2
H H21D 0.5369 1.0892 0.7081 0.157 Uiso calc 0.227(3) A 2
C C22A 0.6852(19) 1.190(3) 0.6675(9) 0.024(5) Uiso d 0.227(3) A 2
H H22C 0.6362 1.2647 0.6388 0.028 Uiso calc 0.227(3) A 2
H H22D 0.7251 1.2540 0.7036 0.028 Uiso calc 0.227(3) A 2
C C23A 0.7747(14) 1.100(2) 0.6295(7) 0.029(4) Uiso d 0.227(3) A 2
H H23C 0.8229 1.1815 0.6109 0.035 Uiso calc 0.227(3) A 2
H H23D 0.8251 1.0293 0.6588 0.035 Uiso calc 0.227(3) A 2

loop_
_atom_site_aniso_label
_atom_site_aniso_U_11
_atom_site_aniso_U_22
_atom_site_aniso_U_33
_atom_site_aniso_U_12
_atom_site_aniso_U_13
_atom_site_aniso_U_23
N3 0.0334(12) 0.0315(11) 0.0207(10) -0.0089(10) 0.0000(9) -0.0024(9)
C1 0.0270(13) 0.0232(12) 0.0307(13) 0.0075(11) 0.0067(11) 0.0096(11)
C2 0.0303(13) 0.0252(12) 0.0235(12) 0.0024(11) 0.0000(10) -0.0006(10)
C3 0.0260(13) 0.0222(12) 0.0262(12) -0.0031(10) 0.0006(10) 0.0023(10)
C4 0.0264(13) 0.0191(11) 0.0253(12) 0.0018(10) -0.0027(10) 0.0034(10)
C5 0.0286(13) 0.0250(13) 0.0306(13) -0.0022(11) -0.0031(11) 0.0027(11)
C6 0.0250(13) 0.0229(12) 0.0412(15) -0.0017(11) 0.0018(11) 0.0097(11)
C7 0.0414(15) 0.0241(12) 0.0241(12) -0.0074(11) 0.0023(11) -0.0038(11)
C8 0.0442(16) 0.0270(13) 0.0267(13) -0.0092(12) -0.0038(11) 0.0001(11)
C9 0.0368(14) 0.0293(13) 0.0207(12) -0.0080(11) 0.0039(10) -0.0007(10)
C10 0.0367(15) 0.0369(15) 0.0291(13) -0.0058(12) 0.0041(11) -0.0023(12)
O1 0.0353(13) 0.0284(12) 0.0212(11) -0.0021(10) 0.0027(9) -0.0041(9)
N1 0.038(2) 0.021(3) 0.021(3) 0.0025(16) 0.0033(19) -0.0086(18)
N2 0.0244(17) 0.0194(16) 0.0268(17) 0.0040(14) 0.0029(14) 0.0021(13)
C11 0.0210(15) 0.0143(14) 0.0269(18) 0.0029(12) 0.0022(13) 0.0026(13)
C12 0.0241(17) 0.0124(14) 0.0252(17) 0.0024(13) -0.0008(13) 0.0028(13)
C13 0.0208(19) 0.0129(15) 0.0221(16) 0.0025(16) -0.0012(13) -0.0030(12)
C14 0.0276(18) 0.0196(16) 0.0222(17) 0.0055(14) 0.0054(14) 0.0048(13)
C15 0.033(2) 0.0161(17) 0.0201(17) 0.0108(16) -0.0008(14) 0.0040(13)
C16 0.0298(18) 0.0170(16) 0.0192(16) 0.0081(15) -0.0022(15) 0.0061(14)
C17 0.0245(17) 0.0188(15) 0.0278(17) -0.0010(14) -0.0060(15) 0.0006(14)
C18 0.0267(18) 0.034(2) 0.0224(19) 0.0030(15) 0.0054(15) 0.0011(17)
C19 0.0286(18) 0.0233(17) 0.032(2) 0.0009(14) 0.0030(16) 0.0018(16)
C20 0.0325(18) 0.0235(16) 0.0219(16) 0.0062(15) 0.0036(14) 0.0007(14)
C21 0.035(2) 0.0291(19) 0.0078(14) 0.0111(15) 0.0027(12) -0.0008(13)
C22 0.047(3) 0.031(2) 0.018(2) 0.003(2) 0.000(2) -0.005(2)
C23 0.035(2) 0.0259(19) 0.021(2) -0.0021(15) -0.0018(17) -0.0045(17)

loop_
_atom_type_symbol
_atom_type_description
_atom_type_scat_dispersion_real
_atom_type_scat_dispersion_imag
_atom_type_scat_source
C C 0.0033 0.0016 'International Tables Vol C Tables 4.2.6.8 and 6.1.1.4'
H H 0.0000 0.0000 'International Tables Vol C Tables 4.2.6.8 and 6.1.1.4'
N N 0.0061 0.0033 'International Tables Vol C Tables 4.2.6.8 and 6.1.1.4'
O O 0.0106 0.0060 'International Tables Vol C Tables 4.2.6.8 and 6.1.1.4'

loop_
_geom_angle_atom_site_label_1
_geom_angle_atom_site_label_2
_geom_angle_atom_site_label_3
_geom_angle
C4 N3 C9 121.33(19)
C4 N3 C7 121.8(2)
C9 N3 C7 116.83(19)
C2 C1 C6 117.3(2)
C2 C1 N2 129.3(3)
C6 C1 N2 113.4(2)
C2 C1 N2A 107.8(5)
C6 C1 N2A 134.9(5)
C3 C2 C1 121.3(2)
C3 C2 H2A 119.3
C1 C2 H2A 119.3
C2 C3 C4 121.6(2)
C2 C3 H3A 119.2
C4 C3 H3A 119.2
N3 C4 C5 121.9(2)
N3 C4 C3 121.6(2)
C5 C4 C3 116.5(2)
C6 C5 C4 121.1(2)
C6 C5 H5A 119.5
C4 C5 H5A 119.5
C5 C6 C1 122.2(2)
C5 C6 H6A 118.9
C1 C6 H6A 118.9
N3 C7 C8 112.5(2)
N3 C7 H7A 109.1
C8 C7 H7A 109.1
N3 C7 H7B 109.1
C8 C7 H7B 109.1
H7A C7 H7B 107.8
C7 C8 H8A 109.5
C7 C8 H8B 109.5
H8A C8 H8B 109.5
C7 C8 H8C 109.5
H8A C8 H8C 109.5
H8B C8 H8C 109.5
N3 C9 C10 113.1(2)
N3 C9 H9A 109.0
C10 C9 H9A 109.0
N3 C9 H9B 109.0
C10 C9 H9B 109.0
H9A C9 H9B 107.8
C9 C10 H10A 109.5
C9 C10 H10B 109.5
H10A C10 H10B 109.5
C9 C10 H10C 109.5
H10A C10 H10C 109.5
H10B C10 H10C 109.5
C13 O1 H1 109.5
C15 N1 C18 123.8(4)
C15 N1 C21 119.4(5)
C18 N1 C21 115.1(5)
C11 N2 C1 120.9(3)
N2 C11 C12 120.8(3)
N2 C11 H11 119.6
C12 C11 H11 119.6
C13 C12 C17 120.0
C13 C12 C11 119.86(18)
C17 C12 C11 120.06(18)
O1 C13 C14 117.02(18)
O1 C13 C12 122.97(18)
C14 C13 C12 120.0
C13 C14 C15 120.0
C13 C14 C20 120.86(18)
C15 C14 C20 119.03(18)
N1 C15 C14 120.0(3)
N1 C15 C16 120.0(3)
C14 C15 C16 120.0
C17 C16 C15 120.0
C17 C16 C23 121.4(2)
C15 C16 C23 118.6(2)
C16 C17 C12 120.0
C16 C17 H17A 120.0
C12 C17 H17A 120.0
N1 C18 C19 111.4(3)
N1 C18 H18A 109.3
C19 C18 H18A 109.3
N1 C18 H18B 109.3
C19 C18 H18B 109.3
H18A C18 H18B 108.0
C18 C19 C20 108.8(3)
C18 C19 H19A 109.9
C20 C19 H19A 109.9
C18 C19 H19B 109.9
C20 C19 H19B 109.9
H19A C19 H19B 108.3
C14 C20 C19 111.0(2)
C14 C20 H20A 109.4
C19 C20 H20A 109.4
C14 C20 H20B 109.4
C19 C20 H20B 109.4
H20A C20 H20B 108.0
C22 C21 N1 115.2(5)
C22 C21 H21A 108.5
N1 C21 H21A 108.5
C22 C21 H21B 108.5
N1 C21 H21B 108.5
H21A C21 H21B 107.5
C21 C22 C23 108.8(5)
C21 C22 H22A 109.9
C23 C22 H22A 109.9
C21 C22 H22B 109.9
C23 C22 H22B 109.9
H22A C22 H22B 108.3
C16 C23 C22 108.5(3)
C16 C23 H23A 110.0
C22 C23 H23A 110.0
C16 C23 H23B 110.0
C22 C23 H23B 110.0
H23A C23 H23B 108.4
C13A O1A H1AA 109.5
C21A N1A C15A 130(3)
C21A N1A C18A 111(3)
C15A N1A C18A 119.1(16)
C11A N2A C1 119.3(10)
N2A C11A C12A 120.5(10)
N2A C11A H11A 119.7
C12A C11A H11A 119.7
C13A C12A C17A 120.0
C13A C12A C11A 126.0(8)
C17A C12A C11A 113.8(8)
O1A C13A C12A 117.8(8)
O1A C13A C14A 122.1(8)
C12A C13A C14A 120.0
C15A C14A C13A 120.0
C15A C14A C23A 119.5(9)
C13A C14A C23A 120.4(9)
N1A C15A C14A 117.2(11)
N1A C15A C16A 122.6(11)
C14A C15A C16A 120.0
C17A C16A C15A 120.0
C17A C16A C20A 121.0(7)
C15A C16A C20A 118.9(7)
C16A C17A C12A 120.0
C16A C17A H17B 120.0
C12A C17A H17B 120.0
C19A C18A N1A 113.6(13)
C19A C18A H18C 108.8
N1A C18A H18C 108.8
C19A C18A H18D 108.8
N1A C18A H18D 108.8
H18C C18A H18D 107.7
C18A C19A C20A 109.0(11)
C18A C19A H19C 109.9
C20A C19A H19C 109.9
C18A C19A H19D 109.9
C20A C19A H19D 109.9
H19C C19A H19D 108.3
C19A C20A C16A 108.1(9)
C19A C20A H20C 110.1
C16A C20A H20C 110.1
C19A C20A H20D 110.1
C16A C20A H20D 110.1
H20C C20A H20D 108.4
N1A C21A C22A 112(3)
N1A C21A H21C 109.2
C22A C21A H21C 109.2
N1A C21A H21D 109.2
C22A C21A H21D 109.2
H21C C21A H21D 107.9
C23A C22A C21A 105(2)
C23A C22A H22C 110.6
C21A C22A H22C 110.6
C23A C22A H22D 110.6
C21A C22A H22D 110.6
H22C C22A H22D 108.8
C14A C23A C22A 108.1(14)
C14A C23A H23C 110.1
C22A C23A H23C 110.1
C14A C23A H23D 110.1
C22A C23A H23D 110.1
H23C C23A H23D 108.4

loop_
_geom_bond_atom_site_label_1
_geom_bond_atom_site_label_2
_geom_bond_distance
N3 C4 1.375(3)
N3 C9 1.445(3)
N3 C7 1.458(3)
C1 C2 1.388(3)
C1 C6 1.391(3)
C1 N2 1.392(4)
C1 N2A 1.516(12)
C2 C3 1.378(3)
C2 H2A 0.9300
C3 C4 1.412(3)
C3 H3A 0.9300
C4 C5 1.404(3)
C5 C6 1.372(3)
C5 H5A 0.9300
C6 H6A 0.9300
C7 C8 1.514(3)
C7 H7A 0.9700
C7 H7B 0.9700
C8 H8A 0.9600
C8 H8B 0.9600
C8 H8C 0.9600
C9 C10 1.515(3)
C9 H9A 0.9700
C9 H9B 0.9700
C10 H10A 0.9600
C10 H10B 0.9600
C10 H10C 0.9600
O1 C13 1.344(2)
O1 H1 0.8200
N1 C15 1.381(6)
N1 C18 1.434(8)
N1 C21 1.521(7)
N2 C11 1.285(5)
C11 C12 1.464(3)
C11 H11 0.9300
C12 C13 1.3900
C12 C17 1.3900
C13 C14 1.3900
C14 C15 1.3900
C14 C20 1.517(4)
C15 C16 1.3900
C16 C17 1.3900
C16 C23 1.531(4)
C17 H17A 0.9300
C18 C19 1.506(5)
C18 H18A 0.9700
C18 H18B 0.9700
C19 C20 1.536(4)
C19 H19A 0.9700
C19 H19B 0.9700
C20 H20A 0.9700
C20 H20B 0.9700
C21 C22 1.447(9)
C21 H21A 0.9700
C21 H21B 0.9700
C22 C23 1.532(7)
C22 H22A 0.9700
C22 H22B 0.9700
C23 H23A 0.9700
C23 H23B 0.9700
O1A C13A 1.331(11)
O1A H1AA 0.8200
N1A C21A 1.23(4)
N1A C15A 1.38(2)
N1A C18A 1.51(3)
N2A C11A 1.341(16)
C11A C12A 1.485(12)
C11A H11A 0.9300
C12A C13A 1.3900
C12A C17A 1.3900
C13A C14A 1.3900
C14A C15A 1.3900
C14A C23A 1.421(16)
C15A C16A 1.3900
C16A C17A 1.3900
C16A C20A 1.571(14)
C17A H17B 0.9300
C18A C19A 1.479(18)
C18A H18C 0.9700
C18A H18D 0.9700
C19A C20A 1.568(17)
C19A H19C 0.9700
C19A H19D 0.9700
C20A H20C 0.9700
C20A H20D 0.9700
C21A C22A 1.64(5)
C21A H21C 0.9700
C21A H21D 0.9700
C22A C23A 1.56(2)
C22A H22C 0.9700
C22A H22D 0.9700
C23A H23C 0.9700
C23A H23D 0.9700

loop_
_geom_hbond_atom_site_label_D
_geom_hbond_atom_site_label_H
_geom_hbond_atom_site_label_A
_geom_hbond_site_symmetry_A
_geom_hbond_distance_DH
_geom_hbond_distance_HA
_geom_hbond_distance_DA
_geom_hbond_angle_DHA
O1 H1 N2 . 0.82 1.83 2.557(4) 147
C7 H7A Cg1 4_575 0.97 2.79 3.574(3) 138
C20 H20B Cg1 3_676 0.97 2.62 3.521(3) 154

loop_
_geom_torsion_atom_site_label_1
_geom_torsion_atom_site_label_2
_geom_torsion_atom_site_label_3
_geom_torsion_atom_site_label_4
_geom_torsion
C6 C1 C2 C3 -1.2(3)
N2 C1 C2 C3 178.0(3)
N2A C1 C2 C3 179.9(5)
C1 C2 C3 C4 -0.6(4)
C9 N3 C4 C5 179.8(2)
C7 N3 C4 C5 0.9(3)
C9 N3 C4 C3 0.2(3)
C7 N3 C4 C3 -178.7(2)
C2 C3 C4 N3 -178.5(2)
C2 C3 C4 C5 1.9(3)
N3 C4 C5 C6 178.9(2)
C3 C4 C5 C6 -1.5(3)
C4 C5 C6 C1 -0.2(4)
C2 C1 C6 C5 1.5(3)
N2 C1 C6 C5 -177.8(2)
N2A C1 C6 C5 -179.9(7)
C4 N3 C7 C8 87.5(3)
C9 N3 C7 C8 -91.5(3)
C4 N3 C9 C10 83.4(3)
C7 N3 C9 C10 -97.6(2)
C2 C1 N2 C11 -0.4(4)
C6 C1 N2 C11 178.8(2)
C1 N2 C11 C12 177.4(2)
N2 C11 C12 C13 2.7(3)
N2 C11 C12 C17 -174.1(2)
C17 C12 C13 O1 179.2(2)
C11 C12 C13 O1 2.4(2)
C17 C12 C13 C14 0.0
C11 C12 C13 C14 -176.8(2)
O1 C13 C14 C15 -179.2(2)
C12 C13 C14 C15 0.0
O1 C13 C14 C20 4.6(2)
C12 C13 C14 C20 -176.1(2)
C18 N1 C15 C14 4.7(7)
C21 N1 C15 C14 -159.5(4)
C18 N1 C15 C16 -174.9(4)
C21 N1 C15 C16 20.9(7)
C13 C14 C15 N1 -179.6(4)
C20 C14 C15 N1 -3.3(4)
C13 C14 C15 C16 0.0
C20 C14 C15 C16 176.2(2)
N1 C15 C16 C17 179.6(4)
C14 C15 C16 C17 0.0
N1 C15 C16 C23 -3.7(4)
C14 C15 C16 C23 176.8(3)
C15 C16 C17 C12 0.0
C23 C16 C17 C12 -176.7(3)
C13 C12 C17 C16 0.0
C11 C12 C17 C16 176.8(2)
C15 N1 C18 C19 25.3(7)
C21 N1 C18 C19 -169.9(4)
N1 C18 C19 C20 -53.5(4)
C13 C14 C20 C19 149.3(2)
C15 C14 C20 C19 -26.9(3)
C18 C19 C20 C14 54.4(3)
C15 N1 C21 C22 5.9(8)
C18 N1 C21 C22 -159.6(5)
N1 C21 C22 C23 -46.1(6)
C17 C16 C23 C22 139.8(3)
C15 C16 C23 C22 -36.9(4)
C21 C22 C23 C16 60.4(5)
C2 C1 N2A C11A -179.7(9)
C6 C1 N2A C11A 1.6(15)
C1 N2A C11A C12A 179.0(8)
N2A C11A C12A C13A 5.3(14)
N2A C11A C12A C17A -179.6(9)
C17A C12A C13A O1A 175.5(8)
C11A C12A C13A O1A -9.7(10)
C17A C12A C13A C14A 0.0
C11A C12A C13A C14A 174.9(10)
O1A C13A C14A C15A -175.3(9)
C12A C13A C14A C15A 0.0
O1A C13A C14A C23A 2.1(12)
C12A C13A C14A C23A 177.3(12)
C21A N1A C15A C14A 11(4)
C18A N1A C15A C14A -170.4(12)
C21A N1A C15A C16A -164(3)
C18A N1A C15A C16A 14(2)
C13A C14A C15A N1A -175.3(14)
C23A C14A C15A N1A 7.3(13)
C13A C14A C15A C16A 0.0
C23A C14A C15A C16A -177.4(12)
N1A C15A C16A C17A 175.1(15)
C14A C15A C16A C17A 0.0
N1A C15A C16A C20A -8.7(15)
C14A C15A C16A C20A 176.3(9)
C15A C16A C17A C12A 0.0
C20A C16A C17A C12A -176.2(9)
C13A C12A C17A C16A 0.0
C11A C12A C17A C16A -175.4(9)
C21A N1A C18A C19A -162(3)
C15A N1A C18A C19A 19(2)
N1A C18A C19A C20A -54.2(16)
C18A C19A C20A C16A 57.0(13)
C17A C16A C20A C19A 149.1(8)
C15A C16A C20A C19A -27.1(11)
C15A N1A C21A C22A 10(5)
C18A N1A C21A C22A -169(2)
N1A C21A C22A C23A -44(4)
C15A C14A C23A C22A -42.8(15)
C13A C14A C23A C22A 139.8(12)
C21A C22A C23A C14A 58(2)
